data_4075214
loop_
_publ_author_name
'Gao, Mingli'
'Tang, Yong'
'Xie, Meihua'
'Qian, Changtao'
'Xie, Zuowei'

_publ_section_title
;
 Synthesis, Structure, and Olefin Polymerization Behavior of
 Constrained-Geometry Group 4 Metallacarboranes Incorporating
 Imido-Dicarbollyl Ligands
;
_journal_issue 10
_journal_name_full Organometallics
_journal_page_first 2578
_journal_paper_doi 10.1021/om060125y
_journal_volume 25
_journal_year 2006
_chemical_formula_sum 'C18.5 H36 B9 N3 Ti'
_chemical_formula_weight 445.69
_chemical_name_systematic
; 
 ? 
;
_space_group_IT_number 2
_symmetry_cell_setting triclinic
_symmetry_space_group_name_Hall '-P 1'
_symmetry_space_group_name_H-M 'P -1'
_atom_sites_solution_hydrogens geom
_atom_sites_solution_primary direct
_atom_sites_solution_secondary difmap
_audit_creation_method SHELXL-97
_cell_angle_alpha 106.781(3)
_cell_angle_beta 91.443(3)
_cell_angle_gamma 103.302(3)
_cell_formula_units_Z 2
_cell_length_a 10.2187(15)
_cell_length_b 10.6785(16)
_cell_length_c 12.6567(19)
_cell_measurement_temperature 293(2)
_cell_volume 1280.6(3)
_computing_cell_refinement 'Bruker SMART'
_computing_data_collection 'Bruker SMART'
_computing_data_reduction 'Bruker SHELXTL'
_computing_molecular_graphics 'Bruker SHELXTL'
_computing_publication_material 'Bruker SHELXTL'
_computing_structure_refinement 'SHELXL-97 (Sheldrick, 1997)'
_computing_structure_solution 'SHELXS-97 (Sheldrick, 1990)'
_diffrn_ambient_temperature 293(2)
_diffrn_measured_fraction_theta_full 0.997
_diffrn_measured_fraction_theta_max 0.997
_diffrn_measurement_device_type 'CCD area detector'
_diffrn_measurement_method 'phi and omega scans'
_diffrn_radiation_monochromator graphite
_diffrn_radiation_source 'fine-focus sealed tube'
_diffrn_radiation_type MoK\a
_diffrn_radiation_wavelength 0.71073
_diffrn_reflns_av_R_equivalents 0.0794
_diffrn_reflns_av_sigmaI/netI 0.0718
_diffrn_reflns_limit_h_max 10
_diffrn_reflns_limit_h_min -10
_diffrn_reflns_limit_k_max 11
_diffrn_reflns_limit_k_min -11
_diffrn_reflns_limit_l_max 13
_diffrn_reflns_limit_l_min -8
_diffrn_reflns_number 5188
_diffrn_reflns_theta_full 24.00
_diffrn_reflns_theta_max 24.00
_diffrn_reflns_theta_min 1.69
_exptl_absorpt_coefficient_mu 0.346
_exptl_absorpt_correction_T_max 1.0000
_exptl_absorpt_correction_T_min 0.6689
_exptl_absorpt_correction_type sadabs
_exptl_crystal_colour red
_exptl_crystal_density_diffrn 1.156
_exptl_crystal_density_method 'not measured'
_exptl_crystal_description block
_exptl_crystal_F_000 470
_exptl_crystal_size_max 0.50
_exptl_crystal_size_mid 0.50
_exptl_crystal_size_min 0.45
_refine_diff_density_max 1.440
_refine_diff_density_min -1.369
_refine_diff_density_rms 0.095
_refine_ls_extinction_method none
_refine_ls_goodness_of_fit_ref 1.436
_refine_ls_hydrogen_treatment riding
_refine_ls_matrix_type full
_refine_ls_number_parameters 296
_refine_ls_number_reflns 3329
_refine_ls_number_restraints 4
_refine_ls_restrained_S_all 1.509
_refine_ls_R_factor_all 0.1342
_refine_ls_R_factor_gt 0.1166
_refine_ls_shift/su_max 1.007
_refine_ls_shift/su_mean 0.016
_refine_ls_structure_factor_coef Fsqd
_refine_ls_weighting_details 'calc w=1/[\s^2^(Fo^2^)+(0.1792P)^2^+0.0000P] where P=(Fo^2^+2Fc^2^)/3'
_refine_ls_weighting_scheme calc
_refine_ls_wR_factor_gt 0.3277
_refine_ls_wR_factor_ref 0.3441
_reflns_number_gt 2520
_reflns_number_total 3329
_reflns_threshold_expression >2sigma(I)
_cod_data_source_file om060125ysi20060208_021615.cif
_cod_data_source_block 5b
_cod_original_sg_symbol_H-M P(-1)
_cod_original_formula_sum 'C18.50 H36 B9 N3 Ti'
_cod_database_code 4075214

loop_
_symmetry_equiv_pos_as_xyz
'x, y, z'
'-x, -y, -z'

loop_
_atom_site_label
_atom_site_type_symbol
_atom_site_fract_x
_atom_site_fract_y
_atom_site_fract_z
_atom_site_U_iso_or_equiv
_atom_site_adp_type
_atom_site_occupancy
_atom_site_symmetry_multiplicity
_atom_site_calc_flag
_atom_site_refinement_flags
Ti Ti 0.14401(13) 0.72843(12) 0.34740(10) 0.0651(7) Uani 1 1 d D
B3 B -0.0212(13) 0.5129(10) 0.2857(10) 0.101(4) Uani 1 1 d .
H3 H 0.0317 0.4415 0.3036 0.121 Uiso 1 1 calc R
B4 B -0.0746(11) 0.6228(12) 0.3886(9) 0.097(4) Uani 1 1 d .
H4 H -0.0596 0.6256 0.4757 0.116 Uiso 1 1 calc R
B5 B -0.0754(9) 0.7641(10) 0.3410(8) 0.073(2) Uani 1 1 d .
H5 H -0.0609 0.8671 0.3975 0.087 Uiso 1 1 calc R
B6 B -0.1343(9) 0.5965(12) 0.1181(8) 0.087(3) Uani 1 1 d .
H6 H -0.1488 0.5871 0.0295 0.105 Uiso 1 1 calc R
B7 B -0.1379(12) 0.4597(11) 0.1631(10) 0.099(4) Uani 1 1 d .
H7 H -0.1560 0.3584 0.1028 0.119 Uiso 1 1 calc R
B8 B -0.1965(13) 0.4879(13) 0.2936(11) 0.122(5) Uani 1 1 d .
H8 H -0.2576 0.4042 0.3189 0.146 Uiso 1 1 calc R
B9 B -0.2277(11) 0.6436(13) 0.3354(9) 0.098(4) Uani 1 1 d .
H9 H -0.3068 0.6647 0.3904 0.117 Uiso 1 1 calc R
B10 B -0.1923(9) 0.7185(11) 0.2246(8) 0.082(3) Uani 1 1 d .
H10 H -0.2463 0.7889 0.2062 0.098 Uiso 1 1 calc R
B11 B -0.2654(11) 0.5417(11) 0.1940(9) 0.094(3) Uani 1 1 d .
H11 H -0.3697 0.4965 0.1552 0.113 Uiso 1 1 calc R
N1 N 0.1979(5) 0.8558(5) 0.2454(4) 0.0747(18) Uani 1 1 d D
N2 N 0.1992(9) 0.8458(9) 0.4960(4) 0.134(4) Uani 1 1 d D
N3 N 0.2819(7) 0.6409(9) 0.3642(8) 0.118(3) Uani 1 1 d D
C1 C -0.0262(7) 0.7254(8) 0.2164(6) 0.0656(19) Uani 1 1 d .
C2 C 0.0040(8) 0.5829(8) 0.1837(7) 0.079(2) Uani 1 1 d .
H2 H 0.0827 0.5584 0.1292 0.095 Uiso 1 1 calc R
C3 C 0.0826(6) 0.8308(9) 0.1876(6) 0.079(2) Uani 1 1 d D
H11 H 0.0683 0.8725 0.1348 0.095 Uiso 1 1 calc R
C4 C 0.3128(7) 0.9401(7) 0.2388(5) 0.0603(18) Uani 1 1 d .
C5 C 0.4062(8) 0.8932(10) 0.1680(7) 0.088(3) Uani 1 1 d .
C6 C 0.5146(10) 0.9916(14) 0.1520(9) 0.113(4) Uani 1 1 d .
H12 H 0.5764 0.9626 0.1040 0.136 Uiso 1 1 calc R
C7 C 0.5343(11) 1.1221(13) 0.2004(10) 0.108(3) Uani 1 1 d .
H13 H 0.6088 1.1832 0.1882 0.130 Uiso 1 1 calc R
C8 C 0.4436(11) 1.1644(9) 0.2679(8) 0.093(3) Uani 1 1 d .
H14 H 0.4579 1.2565 0.3031 0.112 Uiso 1 1 calc R
C9 C 0.3296(8) 1.0780(8) 0.2879(6) 0.070(2) Uani 1 1 d .
C10 C 0.3930(11) 0.7448(11) 0.1079(10) 0.125(4) Uani 1 1 d .
H15 H 0.4795 0.7317 0.0865 0.187 Uiso 1 1 calc R
H17 H 0.3300 0.7167 0.0430 0.187 Uiso 1 1 calc R
H16 H 0.3610 0.6921 0.1562 0.187 Uiso 1 1 calc R
C11 C 0.2280(11) 1.1327(10) 0.3561(8) 0.103(3) Uani 1 1 d .
H19 H 0.1478 1.1202 0.3091 0.154 Uiso 1 1 calc R
H18 H 0.2642 1.2272 0.3930 0.154 Uiso 1 1 calc R
H20 H 0.2061 1.0860 0.4102 0.154 Uiso 1 1 calc R
C12 C 0.3244(11) 0.9558(12) 0.5310(9) 0.125(4) Uani 1 1 d .
H22 H 0.3019 1.0393 0.5670 0.188 Uiso 1 1 calc R
H21 H 0.3703 0.9636 0.4671 0.188 Uiso 1 1 calc R
H23 H 0.3822 0.9358 0.5815 0.188 Uiso 1 1 calc R
C13 C 0.1462(10) 0.8401(10) 0.6060(7) 0.100(3) Uani 1 1 d .
H25 H 0.2041 0.8049 0.6444 0.150 Uiso 1 1 calc R
H26 H 0.0564 0.7825 0.5928 0.150 Uiso 1 1 calc R
H24 H 0.1446 0.9293 0.6503 0.150 Uiso 1 1 calc R
C14 C 0.395(4) 0.706(2) 0.392(5) 0.58(5) Uani 1 1 d .
H28 H 0.3973 0.7785 0.4577 0.866 Uiso 1 1 calc R
H27 H 0.4285 0.7413 0.3334 0.866 Uiso 1 1 calc R
H29 H 0.4497 0.6493 0.4057 0.866 Uiso 1 1 calc R
C15 C 0.298(2) 0.5470(18) 0.4141(17) 0.224(10) Uani 1 1 d .
H31 H 0.2642 0.4580 0.3632 0.336 Uiso 1 1 calc R
H32 H 0.2497 0.5563 0.4787 0.336 Uiso 1 1 calc R
H30 H 0.3926 0.5607 0.4355 0.336 Uiso 1 1 calc R
C16 C 1.1104(17) 0.974(2) 0.9511(15) 0.133(5) Uani 1 1 d .
H33 H 1.1869 0.9549 0.9181 0.160 Uiso 1 1 calc R
C17 C 0.989(3) 0.8807(17) 0.9190(11) 0.142(5) Uani 1 1 d .
H34 H 0.9814 0.8001 0.8630 0.170 Uiso 1 1 calc R
C18 C 0.8796(17) 0.9072(18) 0.9694(14) 0.123(4) Uani 1 1 d .
C19 C 0.761(4) 0.805(4) 0.940(3) 0.194(16) Uani 0.50 1 d P
H35 H 0.7824 0.7208 0.9048 0.291 Uiso 0.50 1 calc PR
H37 H 0.7025 0.8246 0.8899 0.291 Uiso 0.50 1 calc PR
H36 H 0.7176 0.8001 1.0055 0.291 Uiso 0.50 1 calc PR

loop_
_atom_site_aniso_label
_atom_site_aniso_U_11
_atom_site_aniso_U_22
_atom_site_aniso_U_33
_atom_site_aniso_U_23
_atom_site_aniso_U_13
_atom_site_aniso_U_12
Ti 0.0624(10) 0.0612(10) 0.0635(10) 0.0214(7) -0.0029(6) -0.0030(7)
B3 0.107(8) 0.061(6) 0.116(9) 0.023(6) -0.033(7) -0.008(6)
B4 0.087(7) 0.104(8) 0.074(6) 0.028(6) 0.007(5) -0.031(6)
B5 0.054(5) 0.072(6) 0.073(5) -0.001(4) 0.008(4) 0.006(4)
B6 0.063(6) 0.106(8) 0.065(6) -0.006(5) -0.004(5) 0.008(5)
B7 0.092(7) 0.072(7) 0.104(8) -0.004(6) -0.016(6) 0.004(6)
B8 0.110(9) 0.093(8) 0.119(9) 0.030(7) -0.005(8) -0.053(7)
B9 0.072(6) 0.115(9) 0.076(6) 0.010(6) 0.013(5) -0.012(6)
B10 0.062(5) 0.083(6) 0.079(6) 0.004(5) 0.000(5) 0.003(5)
B11 0.065(6) 0.090(7) 0.088(7) -0.005(6) 0.000(5) -0.016(5)
N1 0.062(4) 0.076(4) 0.070(4) 0.009(3) 0.005(3) 0.003(3)
N2 0.093(6) 0.187(9) 0.103(6) 0.077(6) -0.007(5) -0.043(6)
N3 0.087(6) 0.119(7) 0.151(8) 0.073(6) -0.026(5) -0.006(5)
C1 0.059(4) 0.078(5) 0.058(4) 0.024(4) -0.002(3) 0.011(4)
C2 0.076(5) 0.078(5) 0.066(5) -0.002(4) -0.004(4) 0.016(4)
C3 0.059(5) 0.104(6) 0.074(5) 0.046(5) -0.009(4) -0.002(4)
C4 0.051(4) 0.069(5) 0.053(4) 0.024(3) 0.000(3) -0.006(4)
C5 0.061(5) 0.101(7) 0.080(5) 0.012(5) 0.012(4) -0.004(5)
C6 0.071(6) 0.149(11) 0.100(7) 0.032(7) 0.024(5) -0.005(6)
C7 0.086(7) 0.106(8) 0.112(8) 0.038(7) 0.008(6) -0.023(6)
C8 0.111(8) 0.067(5) 0.091(6) 0.036(5) -0.026(6) -0.009(5)
C9 0.085(5) 0.066(5) 0.060(4) 0.028(4) -0.007(4) 0.009(4)
C10 0.101(7) 0.097(7) 0.142(9) -0.006(7) 0.037(7) 0.009(6)
C11 0.123(8) 0.099(7) 0.088(6) 0.023(5) 0.008(6) 0.038(6)
C12 0.100(7) 0.153(10) 0.103(7) 0.067(7) -0.023(6) -0.038(7)
C13 0.100(7) 0.107(7) 0.075(5) 0.016(5) 0.005(5) 0.003(6)
C14 0.47(5) 0.140(19) 0.99(11) 0.03(3) -0.50(7) 0.06(3)
C15 0.25(2) 0.177(16) 0.30(2) 0.160(18) -0.038(18) 0.048(15)
C16 0.124(12) 0.167(15) 0.138(13) 0.088(12) 0.040(9) 0.037(11)
C17 0.201(17) 0.151(14) 0.111(9) 0.067(9) 0.041(12) 0.081(15)
C18 0.132(12) 0.129(11) 0.109(9) 0.065(9) -0.009(9) 0.003(9)
C19 0.21(3) 0.25(4) 0.13(2) 0.06(2) -0.07(2) 0.09(3)

loop_
_atom_type_symbol
_atom_type_description
_atom_type_scat_dispersion_real
_atom_type_scat_dispersion_imag
_atom_type_scat_source
C C 0.0033 0.0016 'International Tables Vol C Tables 4.2.6.8 and 6.1.1.4'
H H 0.0000 0.0000 'International Tables Vol C Tables 4.2.6.8 and 6.1.1.4'
N N 0.0061 0.0033 'International Tables Vol C Tables 4.2.6.8 and 6.1.1.4'
B B 0.0013 0.0007 'International Tables Vol C Tables 4.2.6.8 and 6.1.1.4'
Ti Ti 0.2776 0.4457 'International Tables Vol C Tables 4.2.6.8 and 6.1.1.4'

loop_
_geom_angle_atom_site_label_1
_geom_angle_atom_site_label_2
_geom_angle_atom_site_label_3
_geom_angle
_geom_angle_site_symmetry_1
_geom_angle_site_symmetry_3
N3 Ti N1 111.5(3) . .
N3 Ti N2 88.4(5) . .
N1 Ti N2 104.6(3) . .
N3 Ti C1 141.6(4) . .
N1 Ti C1 62.8(2) . .
N2 Ti C1 130.0(4) . .
N3 Ti B5 158.2(4) . .
N1 Ti B5 88.4(3) . .
N2 Ti B5 95.2(4) . .
C1 Ti B5 40.5(3) . .
N3 Ti C2 105.2(4) . .
N1 Ti C2 82.8(3) . .
N2 Ti C2 161.1(4) . .
C1 Ti C2 38.4(3) . .
B5 Ti C2 67.3(3) . .
N3 Ti B4 114.5(4) . .
N1 Ti B4 130.2(3) . .
N2 Ti B4 94.7(4) . .
C1 Ti B4 69.5(3) . .
B5 Ti B4 43.9(4) . .
C2 Ti B4 67.9(3) . .
N3 Ti B3 90.5(4) . .
N1 Ti B3 123.3(3) . .
N2 Ti B3 128.5(4) . .
C1 Ti B3 67.8(3) . .
B5 Ti B3 70.4(4) . .
C2 Ti B3 40.5(4) . .
B4 Ti B3 40.7(4) . .
N3 Ti C3 131.2(3) . .
N1 Ti C3 28.49(13) . .
N2 Ti C3 119.7(4) . .
C1 Ti C3 34.3(2) . .
B5 Ti C3 64.4(3) . .
C2 Ti C3 60.5(3) . .
B4 Ti C3 102.7(3) . .
B3 Ti C3 98.7(3) . .
C2 B3 B4 106.4(8) . .
C2 B3 B8 102.8(9) . .
B4 B3 B8 62.3(7) . .
C2 B3 B7 57.7(6) . .
B4 B3 B7 109.9(9) . .
B8 B3 B7 58.5(7) . .
C2 B3 Ti 68.8(5) . .
B4 B3 Ti 69.0(5) . .
B8 B3 Ti 125.7(8) . .
B7 B3 Ti 123.9(7) . .
B3 B4 B8 61.1(7) . .
B3 B4 B9 107.1(8) . .
B8 B4 B9 57.2(7) . .
B3 B4 B5 105.7(8) . .
B8 B4 B5 103.8(8) . .
B9 B4 B5 59.4(6) . .
B3 B4 Ti 70.2(5) . .
B8 B4 Ti 125.6(7) . .
B9 B4 Ti 123.2(7) . .
B5 B4 Ti 66.8(4) . .
C1 B5 B9 106.0(7) . .
C1 B5 B10 59.8(5) . .
B9 B5 B10 62.1(6) . .
C1 B5 B4 105.4(7) . .
B9 B5 B4 60.1(6) . .
B10 B5 B4 111.0(7) . .
C1 B5 Ti 69.7(4) . .
B9 B5 Ti 126.1(7) . .
B10 B5 Ti 127.8(5) . .
B4 B5 Ti 69.3(5) . .
C1 B6 C2 55.0(5) . .
C1 B6 B7 103.5(7) . .
C2 B6 B7 59.3(6) . .
C1 B6 B11 103.0(6) . .
C2 B6 B11 103.6(8) . .
B7 B6 B11 59.6(7) . .
C1 B6 B10 57.5(5) . .
C2 B6 B10 102.3(6) . .
B7 B6 B10 107.8(8) . .
B11 B6 B10 60.2(6) . .
C2 B7 B8 103.2(7) . .
C2 B7 B6 59.4(6) . .
B8 B7 B6 109.3(8) . .
C2 B7 B11 105.1(7) . .
B8 B7 B11 59.8(8) . .
B6 B7 B11 61.6(7) . .
C2 B7 B3 57.2(6) . .
B8 B7 B3 59.6(8) . .
B6 B7 B3 108.2(7) . .
B11 B7 B3 107.6(8) . .
B9 B8 B7 109.8(10) . .
B9 B8 B3 106.8(8) . .
B7 B8 B3 61.9(7) . .
B9 B8 B11 62.8(8) . .
B7 B8 B11 59.7(7) . .
B3 B8 B11 109.3(9) . .
B9 B8 B4 61.2(7) . .
B7 B8 B4 108.1(8) . .
B3 B8 B4 56.6(6) . .
B11 B8 B4 111.2(9) . .
B8 B9 B5 108.0(8) . .
B8 B9 B4 61.6(7) . .
B5 B9 B4 60.5(6) . .
B8 B9 B11 59.3(7) . .
B5 B9 B11 105.9(7) . .
B4 B9 B11 108.8(8) . .
B8 B9 B10 107.5(8) . .
B5 B9 B10 58.6(6) . .
B4 B9 B10 108.5(7) . .
B11 B9 B10 59.5(6) . .
C1 B10 B5 56.7(5) . .
C1 B10 B6 58.3(5) . .
B5 B10 B6 105.7(7) . .
C1 B10 B11 102.4(7) . .
B5 B10 B11 106.4(8) . .
B6 B10 B11 58.6(6) . .
C1 B10 B9 101.6(7) . .
B5 B10 B9 59.3(6) . .
B6 B10 B9 105.6(8) . .
B11 B10 B9 59.5(6) . .
B6 B11 B8 107.6(8) . .
B6 B11 B7 58.8(7) . .
B8 B11 B7 60.6(8) . .
B6 B11 B9 108.7(7) . .
B8 B11 B9 57.9(7) . .
B7 B11 B9 106.6(8) . .
B6 B11 B10 61.1(6) . .
B8 B11 B10 107.6(7) . .
B7 B11 B10 107.8(8) . .
B9 B11 B10 61.0(6) . .
C4 N1 C3 127.3(5) . .
C4 N1 Ti 132.5(4) . .
C3 N1 Ti 100.2(4) . .
C12 N2 C13 102.5(6) . .
C12 N2 Ti 125.2(6) . .
C13 N2 Ti 131.6(6) . .
C15 N3 C14 93.1(19) . .
C15 N3 Ti 136.2(11) . .
C14 N3 Ti 119.5(12) . .
C3 C1 C2 112.8(6) . .
C3 C1 B5 117.8(7) . .
C2 C1 B5 111.0(7) . .
C3 C1 B6 122.8(6) . .
C2 C1 B6 61.6(5) . .
B5 C1 B6 116.1(6) . .
C3 C1 B10 128.7(7) . .
C2 C1 B10 112.9(7) . .
B5 C1 B10 63.5(5) . .
B6 C1 B10 64.2(5) . .
C3 C1 Ti 84.5(4) . .
C2 C1 Ti 71.9(4) . .
B5 C1 Ti 69.8(4) . .
B6 C1 Ti 132.1(6) . .
B10 C1 Ti 131.4(5) . .
C1 C2 B3 111.4(7) . .
C1 C2 B7 111.6(7) . .
B3 C2 B7 65.2(7) . .
C1 C2 B6 63.4(5) . .
B3 C2 B6 116.4(8) . .
B7 C2 B6 61.2(6) . .
C1 C2 Ti 69.7(4) . .
B3 C2 Ti 70.7(4) . .
B7 C2 Ti 132.7(7) . .
B6 C2 Ti 131.7(5) . .
N1 C3 C1 112.4(6) . .
N1 C3 Ti 51.3(3) . .
C1 C3 Ti 61.1(4) . .
C9 C4 C5 120.0(7) . .
C9 C4 N1 119.1(7) . .
C5 C4 N1 120.0(7) . .
C6 C5 C4 116.6(9) . .
C6 C5 C10 120.0(9) . .
C4 C5 C10 123.4(8) . .
C7 C6 C5 124.3(10) . .
C8 C7 C6 118.0(10) . .
C7 C8 C9 123.5(9) . .
C4 C9 C8 117.6(8) . .
C4 C9 C11 121.9(8) . .
C8 C9 C11 120.5(8) . .
C18 C16 C17 120.5(14) 2_777 .
C18 C17 C16 119.2(15) . .
C19 C18 C16 123(2) . 2_777
C19 C18 C17 117(3) . .
C16 C18 C17 120.3(14) 2_777 .

loop_
_geom_bond_atom_site_label_1
_geom_bond_atom_site_label_2
_geom_bond_distance
_geom_bond_site_symmetry_2
Ti N3 1.901(4) .
Ti N1 2.128(4) .
Ti N2 1.920(4) .
Ti C1 2.361(7) .
Ti B5 2.362(9) .
Ti C2 2.392(8) .
Ti B4 2.403(10) .
Ti B3 2.421(10) .
Ti C3 2.684(7) .
B3 C2 1.666(15) .
B3 B4 1.678(17) .
B3 B8 1.759(19) .
B3 B7 1.800(15) .
B4 B8 1.780(14) .
B4 B9 1.773(18) .
B4 B5 1.780(17) .
B5 C1 1.634(11) .
B5 B9 1.762(14) .
B5 B10 1.750(13) .
B6 C1 1.704(11) .
B6 C2 1.677(13) .
B6 B7 1.708(18) .
B6 B11 1.757(15) .
B6 B10 1.802(13) .
B7 C2 1.676(14) .
B7 B8 1.739(19) .
B7 B11 1.723(16) .
B8 B9 1.70(2) .
B8 B11 1.73(2) .
B9 B11 1.785(14) .
B9 B10 1.811(16) .
B10 C1 1.689(12) .
B10 B11 1.786(15) .
N1 C4 1.325(8) .
N1 C3 1.3011(11) .
N2 C12 1.480(12) .
N2 C13 1.519(11) .
N3 C15 1.368(14) .
N3 C14 1.18(3) .
C1 C3 1.521(10) .
C1 C2 1.562(11) .
C4 C9 1.390(10) .
C4 C5 1.404(11) .
C5 C6 1.404(14) .
C5 C10 1.520(13) .
C6 C7 1.315(15) .
C7 C8 1.343(14) .
C8 C9 1.389(12) .
C9 C11 1.482(12) .
C16 C18 1.356(19) 2_777
C16 C17 1.37(2) .
C17 C18 1.344(19) .
C18 C19 1.39(4) .
C18 C16 1.356(19) 2_777
